data_7101566
loop_
_publ_author_name
I.Gural'skiy
P.V.Solntsev
H.Krautscheid
K.V.Domasevitch

_publ_section_title
;
Metal-organic frameworks exhibiting strong anion-pi interactions
;
_journal_issue 46
_journal_name_full 'Chemical Communications'
_journal_paper_doi 10.1039/b612660j
_journal_year 2006
_chemical_formula_moiety 'C12 H12 Cu N8 O2, 2(N O3), 2(H2 O)'
_chemical_formula_sum 'C12 H16 Cu N10 O10'
_chemical_formula_weight 523.89
_chemical_name_common
;Copper(ii) Nitrate 1:2 Complex with Pyridazino(4,5-
d)pyridazine, Tetrahydrate
;
_chemical_name_systematic
;
Copper(II) Nitrate 1:2 Complex with Pyridazino[4,5-d]pyridazine, Tetrahydrate
;
_space_group_IT_number 9
_space_group_name_Hall 'C -2yc'
_symmetry_cell_setting monoclinic
_symmetry_space_group_name_Hall 'C -2yc'
_symmetry_space_group_name_H-M 'C 1 c 1'
_atom_sites_solution_hydrogens geom
_atom_sites_solution_primary direct
_atom_sites_solution_secondary difmap
_audit_creation_method SHELXL-97
_cell_angle_alpha 90.00
_cell_angle_beta 113.404(2)
_cell_angle_gamma 90.00
_cell_formula_units_Z 4
_cell_length_a 13.1173(9)
_cell_length_b 13.2215(9)
_cell_length_c 12.0518(8)
_cell_measurement_temperature 220(2)
_cell_volume 1918.2(2)
_computing_cell_refinement 'IPDS Software (Stoe&Cie, 2000)'
_computing_data_collection 'IPDS Software (Stoe&Cie, 2000)'
_computing_data_reduction 'IPDS Software (Stoe&Cie, 2000)'
_computing_molecular_graphics 'Diamond 2.1e (Brandenburg, 1999)'
_computing_publication_material 'WinGX 1.700.00 (Farrugia, 1999)'
_computing_structure_refinement 'SHELXL-97 (Sheldrick, 1997)'
_computing_structure_solution 'SHELXS-97 (Sheldrick, 1997)'
_diffrn_ambient_temperature 220(2)
_diffrn_measured_fraction_theta_full 0.988
_diffrn_measured_fraction_theta_max 0.988
_diffrn_measurement_device_type 'Stoe Imaging Plate Diffraction system'
_diffrn_measurement_method '\f oscillation scans'
_diffrn_radiation_monochromator graphite
_diffrn_radiation_source 'fine-focus sealed tube'
_diffrn_radiation_type MoK\a
_diffrn_radiation_wavelength 0.71073
_diffrn_reflns_av_R_equivalents 0.0255
_diffrn_reflns_av_sigmaI/netI 0.0211
_diffrn_reflns_limit_h_max 16
_diffrn_reflns_limit_h_min -17
_diffrn_reflns_limit_k_max 17
_diffrn_reflns_limit_k_min -16
_diffrn_reflns_limit_l_max 15
_diffrn_reflns_limit_l_min -15
_diffrn_reflns_number 6790
_diffrn_reflns_theta_full 27.48
_diffrn_reflns_theta_max 27.48
_diffrn_reflns_theta_min 5.19
_exptl_absorpt_coefficient_mu 1.220
_exptl_absorpt_correction_T_max 0.8478
_exptl_absorpt_correction_T_min 0.7925
_exptl_absorpt_correction_type refdelf
_exptl_absorpt_process_details
;
(See: Walker, N. & Stuart, D. (1983) Acta Cryst. A39, 158-166)
;
_exptl_crystal_colour green-blue
_exptl_crystal_density_diffrn 1.814
_exptl_crystal_density_method 'not measured'
_exptl_crystal_description prism
_exptl_crystal_F_000 1068
_exptl_crystal_size_max 0.20
_exptl_crystal_size_mid 0.18
_exptl_crystal_size_min 0.14
_refine_diff_density_max 1.231
_refine_diff_density_min -0.615
_refine_diff_density_rms 0.090
_refine_ls_abs_structure_details 'Flack H D (1983), Acta Cryst. A39, 876-881'
_refine_ls_abs_structure_Flack 0.36(2)
_refine_ls_extinction_method none
_refine_ls_goodness_of_fit_ref 1.080
_refine_ls_hydrogen_treatment constr
_refine_ls_matrix_type full
_refine_ls_number_parameters 308
_refine_ls_number_reflns 3769
_refine_ls_number_restraints 8
_refine_ls_restrained_S_all 1.098
_refine_ls_R_factor_all 0.0444
_refine_ls_R_factor_gt 0.0413
_refine_ls_shift/su_max 0.003
_refine_ls_shift/su_mean 0.000
_refine_ls_structure_factor_coef Fsqd
_refine_ls_weighting_details 'calc w=1/[\s^2^(Fo^2^)+(0.0632P)^2^+5.7918P] where P=(Fo^2^+2Fc^2^)/3'
_refine_ls_weighting_scheme calc
_refine_ls_wR_factor_gt 0.1124
_refine_ls_wR_factor_ref 0.1145
_reflns_number_gt 3505
_reflns_number_total 3769
_reflns_threshold_expression >2sigma(I)
_cod_data_source_file b612660j.txt
_cod_depositor_comments
;
The following automatic conversions were performed:
'_symmetry_cell_setting' value 'Monoclinic' changed to 'monoclinic'
according to '/home/saulius/struct/CIF-dictionaries/cif_core.dic'
dictionary named 'cif_core.dic' version 2.4.1 from 2010-06-29.

Automatic conversion script
Id: cif_fix_enum 1527 2010-12-29 10:47:43Z saulius 
;
_cod_original_sg_symbol_H-M 'C c'
_cod_database_code 7101566

loop_
_symmetry_equiv_pos_as_xyz
'x, y, z'
'x, -y, z+1/2'
'x+1/2, y+1/2, z'
'x+1/2, -y+1/2, z+1/2'

loop_
_atom_site_label
_atom_site_type_symbol
_atom_site_fract_x
_atom_site_fract_y
_atom_site_fract_z
_atom_site_U_iso_or_equiv
_atom_site_adp_type
_atom_site_occupancy
_atom_site_symmetry_multiplicity
_atom_site_calc_flag
_atom_site_refinement_flags
Cu1 Cu 0.65691(8) 0.74967(2) 0.17469(9) 0.01353(13) Uani 1 1 d .
O1 O 0.4657(4) 0.7373(3) 0.1201(5) 0.0245(10) Uani 1 1 d .
H1 H 0.4224 0.7077 0.1503 0.037 Uiso 1 1 d .
H2 H 0.4305 0.7538 0.0424 0.037 Uiso 1 1 d .
O2 O 0.8561(4) 0.7447(2) 0.2300(5) 0.0204(11) Uani 1 1 d .
H3 H 0.8843 0.7581 0.3031 0.031 Uiso 1 1 d .
H4 H 0.8985 0.7157 0.2072 0.031 Uiso 1 1 d .
O3 O 0.4717(4) 0.9034(5) 0.6401(5) 0.0610(15) Uani 1 1 d .
O4 O 0.6423(4) 0.9276(2) 0.6710(5) 0.0390(9) Uani 1 1 d .
O5 O 0.5972(5) 0.8044(3) 0.7564(4) 0.0602(13) Uani 1 1 d .
O6 O 0.4165(5) 0.6795(7) 0.4752(7) 0.131(3) Uani 1 1 d D
O7 O 0.5755(5) 0.7123(4) 0.4839(6) 0.086(2) Uani 1 1 d D
O8 O 0.5549(8) 0.5938(5) 0.5977(6) 0.124(4) Uani 1 1 d D
O9 O 0.3597(4) 0.6234(4) 0.2285(5) 0.0507(11) Uani 1 1 d .
O10A O 0.7866(7) 0.5971(9) 0.7488(11) 0.049(2) Uani 0.50 1 d P
O10B O 0.8275(11) 0.6319(8) 0.8051(12) 0.070(4) Uani 0.50 1 d P
N1 N 0.6791(3) 0.6385(3) 0.2985(4) 0.0158(9) Uani 1 1 d .
N2 N 0.7713(3) 0.6458(3) 0.4062(4) 0.0196(8) Uani 1 1 d .
N3 N 0.5532(3) 0.3472(3) 0.4415(4) 0.0214(8) Uani 1 1 d .
N4 N 0.6450(4) 0.3558(3) 0.5473(4) 0.0147(9) Uani 1 1 d .
N5 N 0.6397(4) 1.1380(4) 0.5537(4) 0.0159(9) Uani 1 1 d .
N6 N 0.5341(3) 1.1065(3) 0.4925(4) 0.0193(8) Uani 1 1 d .
N7 N 0.7781(3) 0.8874(3) 0.3650(4) 0.0250(9) Uani 1 1 d .
N8 N 0.6700(4) 0.8555(3) 0.3008(5) 0.0181(10) Uani 1 1 d .
N9 N 0.5693(3) 0.8767(3) 0.6871(3) 0.0296(8) Uani 1 1 d .
N10 N 0.5225(5) 0.6604(4) 0.5246(5) 0.0511(14) Uani 1 1 d D
C1 C 0.6065(4) 0.5654(4) 0.2780(4) 0.0181(9) Uani 1 1 d .
H1A H 0.5459 0.5617 0.2028 0.022 Uiso 1 1 calc R
C2 C 0.6181(4) 0.4916(4) 0.3679(4) 0.0171(9) Uani 1 1 d .
C3 C 0.5400(4) 0.4137(4) 0.3556(5) 0.0248(10) Uani 1 1 d .
H3A H 0.4762 0.4094 0.2832 0.030 Uiso 1 1 calc R
C4 C 0.7848(4) 0.5784(4) 0.4883(5) 0.0216(10) Uani 1 1 d .
H4A H 0.8482 0.5830 0.5610 0.026 Uiso 1 1 calc R
C5 C 0.7095(4) 0.4979(4) 0.4752(5) 0.0146(10) Uani 1 1 d .
C6 C 0.7194(4) 0.4246(3) 0.5640(4) 0.0161(9) Uani 1 1 d .
H6A H 0.7820 0.4260 0.6376 0.019 Uiso 1 1 calc R
C7 C 0.5162(4) 1.0298(4) 0.4189(5) 0.0257(11) Uani 1 1 d .
H7A H 0.4427 1.0081 0.3760 0.031 Uiso 1 1 calc R
C8 C 0.6021(4) 0.9781(4) 0.4009(4) 0.0178(10) Uani 1 1 d .
C9 C 0.5868(4) 0.8954(3) 0.3178(4) 0.0176(9) Uani 1 1 d .
H9A H 0.5149 0.8697 0.2750 0.021 Uiso 1 1 calc R
C10 C 0.7240(4) 1.0934(4) 0.5424(5) 0.0183(10) Uani 1 1 d .
H10A H 0.7963 1.1162 0.5890 0.022 Uiso 1 1 calc R
C11 C 0.7092(4) 1.0124(4) 0.4624(5) 0.0174(10) Uani 1 1 d .
C12 C 0.7963(4) 0.9633(4) 0.4408(5) 0.0242(10) Uani 1 1 d .
H12A H 0.8696 0.9861 0.4825 0.029 Uiso 1 1 calc R

loop_
_atom_site_aniso_label
_atom_site_aniso_U_11
_atom_site_aniso_U_22
_atom_site_aniso_U_33
_atom_site_aniso_U_23
_atom_site_aniso_U_13
_atom_site_aniso_U_12
Cu1 0.0218(2) 0.00910(17) 0.01189(19) 0.00003(17) 0.00904(15) 0.00060(18)
O1 0.029(2) 0.0262(19) 0.020(2) 0.0045(14) 0.011(2) 0.0058(15)
O2 0.0153(19) 0.025(2) 0.023(2) -0.0029(12) 0.0095(19) -0.0005(11)
O3 0.022(2) 0.090(4) 0.063(3) -0.008(3) 0.008(2) -0.003(2)
O4 0.042(2) 0.0326(15) 0.0526(19) 0.005(2) 0.0297(19) -0.0052(16)
O5 0.102(4) 0.033(2) 0.059(3) 0.0113(18) 0.046(3) -0.008(2)
O6 0.076(5) 0.174(8) 0.153(8) -0.072(7) 0.057(5) -0.052(5)
O7 0.143(5) 0.043(2) 0.141(5) 0.007(3) 0.128(5) 0.002(3)
O8 0.266(11) 0.050(3) 0.097(5) 0.024(3) 0.114(7) 0.035(5)
O9 0.044(3) 0.060(3) 0.057(3) 0.007(2) 0.030(2) -0.009(2)
O10A 0.024(4) 0.049(6) 0.064(7) 0.020(5) 0.007(4) 0.010(4)
O10B 0.069(8) 0.039(5) 0.078(8) 0.000(5) 0.003(7) -0.003(5)
N1 0.0191(19) 0.013(2) 0.021(2) 0.0049(17) 0.0135(18) -0.0015(16)
N2 0.0166(18) 0.0194(18) 0.020(2) 0.0040(15) 0.0050(16) -0.0030(14)
N3 0.0250(19) 0.0200(19) 0.016(2) 0.0037(15) 0.0053(17) -0.0050(15)
N4 0.0210(19) 0.013(2) 0.008(2) -0.0013(15) 0.0031(17) 0.0040(16)
N5 0.0185(18) 0.017(2) 0.011(2) 0.0001(17) 0.0041(17) -0.0022(17)
N6 0.0178(18) 0.0199(18) 0.0193(19) -0.0027(15) 0.0063(15) 0.0008(15)
N7 0.027(2) 0.022(2) 0.029(2) -0.0076(17) 0.0140(19) 0.0018(17)
N8 0.027(2) 0.008(2) 0.023(2) -0.0032(17) 0.014(2) 0.0022(17)
N9 0.035(2) 0.0305(19) 0.0260(19) -0.0079(15) 0.0151(17) -0.0095(16)
N10 0.072(4) 0.043(3) 0.055(3) -0.026(2) 0.042(3) -0.015(3)
C1 0.022(2) 0.017(2) 0.013(2) -0.0007(16) 0.0048(18) 0.0011(16)
C2 0.021(2) 0.0145(19) 0.016(2) -0.0019(16) 0.0066(18) -0.0003(16)
C3 0.033(2) 0.021(2) 0.018(2) 0.0076(18) 0.007(2) -0.0067(18)
C4 0.0125(19) 0.023(2) 0.022(2) 0.0006(18) -0.0008(18) -0.0073(16)
C5 0.017(2) 0.0122(19) 0.017(2) 0.0041(16) 0.0085(18) -0.0009(15)
C6 0.020(2) 0.017(2) 0.013(2) 0.0022(15) 0.0089(17) -0.0005(15)
C7 0.027(3) 0.028(2) 0.023(3) -0.0089(19) 0.011(2) -0.0053(19)
C8 0.021(2) 0.017(2) 0.014(2) -0.0006(15) 0.0058(18) -0.0004(16)
C9 0.027(2) 0.0114(19) 0.017(2) -0.0020(15) 0.0114(18) -0.0048(16)
C10 0.0141(19) 0.020(2) 0.018(2) -0.0048(16) 0.0038(18) -0.0015(15)
C11 0.023(2) 0.017(2) 0.015(2) -0.0033(15) 0.0103(18) 0.0020(16)
C12 0.017(2) 0.026(2) 0.027(3) -0.0105(19) 0.0066(19) 0.0028(18)

loop_
_atom_type_symbol
_atom_type_description
_atom_type_scat_dispersion_real
_atom_type_scat_dispersion_imag
_atom_type_scat_source
C C 0.0033 0.0016 'International Tables Vol C Tables 4.2.6.8 and 6.1.1.4'
H H 0.0000 0.0000 'International Tables Vol C Tables 4.2.6.8 and 6.1.1.4'
N N 0.0061 0.0033 'International Tables Vol C Tables 4.2.6.8 and 6.1.1.4'
O O 0.0106 0.0060 'International Tables Vol C Tables 4.2.6.8 and 6.1.1.4'
Cu Cu 0.3201 1.2651 'International Tables Vol C Tables 4.2.6.8 and 6.1.1.4'

loop_
_geom_angle_atom_site_label_1
_geom_angle_atom_site_label_2
_geom_angle_atom_site_label_3
_geom_angle
_geom_angle_site_symmetry_1
_geom_angle_site_symmetry_3
N8 Cu1 N5 89.17(11) . 2_574
N8 Cu1 N1 90.2(2) . .
N5 Cu1 N1 178.2(2) 2_574 .
N8 Cu1 N4 179.3(2) . 2_564
N5 Cu1 N4 90.3(2) 2_574 2_564
N1 Cu1 N4 90.25(11) . 2_564
N8 Cu1 O1 91.23(18) . .
N5 Cu1 O1 92.75(16) 2_574 .
N1 Cu1 O1 88.93(17) . .
N4 Cu1 O1 89.28(16) 2_564 .
N8 Cu1 O2 92.94(16) . .
N5 Cu1 O2 91.01(16) 2_574 .
N1 Cu1 O2 87.36(15) . .
N4 Cu1 O2 86.58(17) 2_564 .
O1 Cu1 O2 174.43(9) . .
C1 N1 N2 121.9(5) . .
C1 N1 Cu1 120.9(4) . .
N2 N1 Cu1 117.1(3) . .
C4 N2 N1 118.3(4) . .
C3 N3 N4 118.0(4) . .
C6 N4 N3 122.4(5) . .
C6 N4 Cu1 122.6(4) . 2_565
N3 N4 Cu1 115.0(3) . 2_565
C10 N5 N6 122.0(5) . .
C10 N5 Cu1 123.2(4) . 2_575
N6 N5 Cu1 114.5(3) . 2_575
C7 N6 N5 118.5(4) . .
C12 N7 N8 119.0(4) . .
C9 N8 N7 121.7(5) . .
C9 N8 Cu1 125.0(4) . .
N7 N8 Cu1 113.2(3) . .
O5 N9 O3 120.9(5) . .
O5 N9 O4 119.1(5) . .
O3 N9 O4 119.8(5) . .
O8 N10 O7 128.5(7) . .
O8 N10 O6 118.7(7) . .
O7 N10 O6 112.7(6) . .
N1 C1 C2 120.9(4) . .
C5 C2 C3 117.9(4) . .
C5 C2 C1 117.7(3) . .
C3 C2 C1 124.4(4) . .
N3 C3 C2 122.6(4) . .
N2 C4 C5 123.7(4) . .
C2 C5 C6 117.0(4) . .
C2 C5 C4 117.4(4) . .
C6 C5 C4 125.5(4) . .
N4 C6 C5 122.0(5) . .
N6 C7 C8 123.0(4) . .
C11 C8 C7 117.7(4) . .
C11 C8 C9 117.0(4) . .
C7 C8 C9 125.2(4) . .
N8 C9 C8 121.6(5) . .
N5 C10 C11 121.6(5) . .
C8 C11 C10 117.0(4) . .
C8 C11 C12 118.1(4) . .
C10 C11 C12 124.8(5) . .
N7 C12 C11 122.5(5) . .

loop_
_geom_bond_atom_site_label_1
_geom_bond_atom_site_label_2
_geom_bond_distance
_geom_bond_site_symmetry_2
Cu1 N8 2.022(5) .
Cu1 N5 2.030(5) 2_574
Cu1 N1 2.032(4) .
Cu1 N4 2.034(5) 2_564
Cu1 O1 2.332(5) .
Cu1 O2 2.427(5) .
O3 N9 1.229(6) .
O4 N9 1.247(5) .
O5 N9 1.225(5) .
O6 N10 1.302(6) .
O7 N10 1.210(5) .
O8 N10 1.198(6) .
O10A O10B 0.818(13) .
N1 C1 1.310(6) .
N1 N2 1.381(7) .
N2 C4 1.290(6) .
N3 C3 1.316(6) .
N3 N4 1.367(6) .
N4 C6 1.290(7) .
N4 Cu1 2.034(5) 2_565
N5 C10 1.307(7) .
N5 N6 1.351(6) .
N5 Cu1 2.030(5) 2_575
N6 C7 1.306(6) .
N7 C12 1.314(6) .
N7 N8 1.384(7) .
N8 C9 1.300(7) .
C1 C2 1.421(7) .
C2 C5 1.373(5) .
C2 C3 1.419(6) .
C4 C5 1.417(6) .
C5 C6 1.412(7) .
C7 C8 1.406(7) .
C8 C11 1.378(5) .
C8 C9 1.442(7) .
C10 C11 1.402(7) .
C11 C12 1.425(6) .
